data_4101315
loop_
_publ_author_name
'Endo, Hisataka'
'Kawamoto, Tadashi'
'Mori, Takehiko'
'Terasaki, Ichiro'
'Kakiuchi, Toru'
'Sawa, Hiroshi'
'Kodani, Mie'
'Takimiya, Kazuo'
'Otsubo, Tetsuo'

_publ_section_title
;
 Current-induced metallic state in an organic (EDT-TSF)2GaCl4
 conductor.
;
_journal_issue 28
_journal_name_full 'Journal of the American Chemical Society'
_journal_page_first 9006
_journal_page_last 9007
_journal_paper_doi 10.1021/ja062277q
_journal_volume 128
_journal_year 2006
_chemical_formula_moiety '2(C8 H6 S2 Se4), Cl4 Fe '
_chemical_formula_sum 'C16 H12 Cl4 Fe S4 Se8'
_chemical_formula_weight 1161.85
_space_group_IT_number 11
_symmetry_cell_setting monoclinic
_symmetry_Int_Tables_number 11
_symmetry_space_group_name_Hall '-P 2yb'
_symmetry_space_group_name_H-M 'P 1 21/m 1'
_cell_angle_alpha 90
_cell_angle_beta 100.42(4)
_cell_angle_gamma 90
_cell_formula_units_Z 2
_cell_length_a 7.290(5)
_cell_length_b 30.655(4)
_cell_length_c 6.696(2)
_cell_measurement_reflns_used 25
_cell_measurement_temperature 293.2
_cell_measurement_theta_max 14.4
_cell_measurement_theta_min 12.6
_cell_volume 1471(1)
_computing_cell_refinement WinAFC
_computing_data_collection WinAFC
_computing_data_reduction 'teXsan Ver. 1.10'
_computing_publication_material 'teXsan Ver. 1.10'
_computing_structure_refinement 'teXsan Ver. 1.10'
_computing_structure_solution SIR92
_diffrn_measured_fraction_theta_full 0.9993
_diffrn_measured_fraction_theta_max 0.9993
_diffrn_measurement_device_type 'Rigaku AFC7R'
_diffrn_measurement_method \w
_diffrn_radiation_type 'Mo K\a'
_diffrn_radiation_wavelength 0.7107
_diffrn_reflns_av_R_equivalents 0.030
_diffrn_reflns_limit_h_max 10
_diffrn_reflns_limit_h_min 0
_diffrn_reflns_limit_k_max 43
_diffrn_reflns_limit_k_min 0
_diffrn_reflns_limit_l_max 9
_diffrn_reflns_limit_l_min -9
_diffrn_reflns_number 5223
_diffrn_reflns_theta_full 30.00
_diffrn_reflns_theta_max 30.00
_diffrn_standards_decay_% 0.52
_diffrn_standards_interval_count 150
_diffrn_standards_number 3
_exptl_absorpt_coefficient_mu 11.063
_exptl_absorpt_correction_T_max 0.179
_exptl_absorpt_correction_T_min 0.058
_exptl_absorpt_correction_type analytical
_exptl_absorpt_process_details Tompa_analytical
_exptl_crystal_colour black
_exptl_crystal_density_diffrn 2.622
_exptl_crystal_density_method 'not measured'
_exptl_crystal_description plate
_exptl_crystal_size_max 0.540
_exptl_crystal_size_mid 0.280
_exptl_crystal_size_min 0.170
_refine_diff_density_max 0.61
_refine_diff_density_min -0.70
_refine_ls_extinction_method none
_refine_ls_goodness_of_fit_ref 1.372
_refine_ls_hydrogen_treatment noref
_refine_ls_number_parameters 154
_refine_ls_number_reflns 4369
_refine_ls_R_factor_gt 0.0378
_refine_ls_shift/su_max 0.0011
_refine_ls_structure_factor_coef Fsqd
_refine_ls_weighting_details 'w = 1/[\s^2^(Fo^2^) + (0.05000(Max(Fo^2^,0) + 2Fc^2^)/3)^2^]'
_refine_ls_weighting_scheme calc
_refine_ls_wR_factor_ref 0.1188
_reflns_number_gt 3089
_reflns_number_total 4369
_reflns_threshold_expression F^2^>2.0\s(F^2^)
_cod_data_source_file ja062277qsi20060607_125053.cif
_cod_data_source_block Cytidine_(Rigaku_Master_fo
_cod_original_formula_sum 'C16 H12 Cl4 Fe S4 Se8 '
_cod_database_code 4101315

loop_
_symmetry_equiv_pos_as_xyz
x,y,z
-x,1/2+y,-z
-x,-y,-z
x,1/2-y,z

loop_
_atom_site_label
_atom_site_type_symbol
_atom_site_fract_x
_atom_site_fract_y
_atom_site_fract_z
_atom_site_U_iso_or_equiv
_atom_site_adp_type
_atom_site_occupancy
_atom_site_calc_flag
_atom_site_refinement_flags
Se1 Se 0.23200(8) 0.45046(2) 0.30808(7) 0.0336(1) Uani 1.00 d .
Se2 Se 0.31192(8) 0.47767(2) 0.77225(7) 0.0333(1) Uani 1.00 d .
Se3 Se 0.17417(8) 0.55454(2) 0.16918(8) 0.0384(2) Uani 1.00 d .
Se4 Se 0.25657(8) 0.58472(2) 0.63085(9) 0.0380(1) Uani 1.00 d .
Fe1 Fe 0.1293(2) 0.7500 -0.2509(2) 0.0419(3) Uani 1.00 d S
Cl1 Cl 0.1088(4) 0.7500 -0.5822(4) 0.0649(8) Uani 1.00 d S
Cl2 Cl -0.1521(4) 0.7500 -0.1803(4) 0.0593(7) Uani 1.00 d S
Cl3 Cl 0.2822(3) 0.69167(6) -0.1277(3) 0.0707(6) Uani 1.00 d .
S1 S 0.2565(2) 0.35360(4) 0.4066(2) 0.0416(4) Uani 1.00 d .
S2 S 0.3471(2) 0.38401(4) 0.9170(2) 0.0395(4) Uani 1.00 d .
C1 C 0.3541(9) 0.3209(2) 0.624(1) 0.049(2) Uani 1.00 d .
C2 C 0.2773(9) 0.3311(2) 0.8120(9) 0.043(2) Uani 1.00 d .
C3 C 0.2717(7) 0.4058(1) 0.5072(8) 0.030(1) Uani 1.00 d .
C4 C 0.3058(7) 0.4172(2) 0.7039(7) 0.031(1) Uani 1.00 d .
C5 C 0.2540(7) 0.4957(2) 0.5006(7) 0.029(1) Uani 1.00 d .
C6 C 0.2317(7) 0.5378(2) 0.4459(7) 0.030(1) Uani 1.00 d .
C7 C 0.1703(9) 0.6135(2) 0.234(1) 0.051(2) Uani 1.00 d .
C8 C 0.2009(9) 0.6262(2) 0.424(1) 0.047(2) Uani 1.00 d .
H1 H 0.3291 0.2911 0.5904 0.0589 Uiso 1.00 calc .
H2 H 0.4851 0.3255 0.6522 0.0589 Uiso 1.00 calc .
H3 H 0.3201 0.3096 0.9115 0.0522 Uiso 1.00 calc .
H4 H 0.1450 0.3303 0.7793 0.0522 Uiso 1.00 calc .
H5 H 0.1459 0.6346 0.1290 0.0614 Uiso 1.00 calc .
H6 H 0.1948 0.6562 0.4566 0.0568 Uiso 1.00 calc .

loop_
_atom_site_aniso_label
_atom_site_aniso_U_11
_atom_site_aniso_U_22
_atom_site_aniso_U_33
_atom_site_aniso_U_12
_atom_site_aniso_U_13
_atom_site_aniso_U_23
Se1 0.0474(3) 0.0292(3) 0.0233(2) -0.0021(2) 0.0043(2) -0.0024(2)
Se2 0.0446(3) 0.0302(3) 0.0243(2) -0.0013(2) 0.0039(2) -0.0031(2)
Se3 0.0465(3) 0.0369(3) 0.0319(3) 0.0052(2) 0.0071(2) 0.0044(2)
Se4 0.0438(3) 0.0308(3) 0.0402(3) -0.0017(2) 0.0095(2) -0.0075(2)
Fe1 0.0582(8) 0.0277(5) 0.0369(6) 0.0000 0.0009(5) 0.0000
Cl1 0.103(2) 0.050(1) 0.041(1) 0.0000 0.012(1) 0.0000
Cl2 0.070(2) 0.046(1) 0.065(1) 0.0000 0.022(1) 0.0000
Cl3 0.087(1) 0.0483(9) 0.071(1) 0.0200(9) -0.004(1) 0.0148(8)
S1 0.066(1) 0.0232(6) 0.0349(7) -0.0033(6) 0.0064(7) -0.0032(5)
S2 0.0576(9) 0.0322(6) 0.0275(6) 0.0018(6) 0.0045(6) 0.0045(5)
C1 0.061(4) 0.027(3) 0.058(4) 0.006(3) 0.007(3) 0.001(3)
C2 0.054(4) 0.032(3) 0.042(3) -0.007(3) 0.005(3) 0.007(2)
C3 0.036(3) 0.023(2) 0.033(2) -0.002(2) 0.008(2) 0.000(2)
C4 0.037(3) 0.025(2) 0.029(2) -0.001(2) 0.004(2) 0.002(2)
C5 0.033(3) 0.027(2) 0.027(2) -0.003(2) 0.006(2) 0.000(2)
C6 0.027(2) 0.030(2) 0.033(3) 0.001(2) 0.007(2) -0.001(2)
C7 0.064(4) 0.034(3) 0.058(4) 0.007(3) 0.019(3) 0.016(3)
C8 0.055(4) 0.027(3) 0.065(4) 0.003(2) 0.024(3) 0.000(3)

loop_
_atom_type_symbol
_atom_type_description
_atom_type_scat_dispersion_real
_atom_type_scat_dispersion_imag
_atom_type_scat_source
C C 0.003 0.002
;International Tables for Crystallography
(1992, Vol. C, Tables 4.2.6.8 and 6.1.1.1)
;
H H 0.000 0.000
;International Tables for Crystallography
(1992, Vol. C, Table 6.1.1.2)
;
S S 0.125 0.123
;International Tables for Crystallography
(1992, Vol. C, Tables 4.2.6.8 and 6.1.1.1)
;
Se Se -0.093 2.226
;International Tables for Crystallography
(1992, Vol. C, Tables 4.2.6.8 and 6.1.1.1)
;
Fe Fe 0.346 0.844
;International Tables for Crystallography
(1992, Vol. C, Tables 4.2.6.8 and 6.1.1.1)
;
Cl Cl 0.148 0.159
;International Tables for Crystallography
(1992, Vol. C, Tables 4.2.6.8 and 6.1.1.1)
;

loop_
_geom_angle_atom_site_label_1
_geom_angle_atom_site_label_2
_geom_angle_atom_site_label_3
_geom_angle
_geom_angle_site_symmetry_2
_geom_angle_site_symmetry_3
_geom_angle_publ_flag
C3 SE1 C5 93.8(2) 1_555 1_555 yes
C4 SE2 C5 93.6(2) 1_555 1_555 yes
C6 SE3 C7 92.5(2) 1_555 1_555 yes
C6 SE4 C8 92.9(2) 1_555 1_555 yes
CL1 FE1 CL2 108.8(1) 1_555 1_555 yes
CL1 FE1 CL3 108.54(8) 1_555 1_555 yes
CL1 FE1 CL3 108.54(8) 1_555 4_565 yes
CL2 FE1 CL3 110.62(8) 1_555 1_555 yes
CL2 FE1 CL3 110.62(8) 1_555 4_565 yes
CL3 FE1 CL3 109.6(1) 1_555 4_565 yes
C1 S1 C3 102.3(3) 1_555 1_555 yes
C2 S2 C4 102.2(2) 1_555 1_555 yes
S1 C1 C2 114.1(4) 1_555 1_555 yes
S2 C2 C1 113.2(4) 1_555 1_555 yes
SE1 C3 S1 113.7(3) 1_555 1_555 yes
SE1 C3 C4 118.8(4) 1_555 1_555 yes
S1 C3 C4 127.5(4) 1_555 1_555 yes
SE2 C4 S2 112.3(3) 1_555 1_555 yes
SE2 C4 C3 118.6(4) 1_555 1_555 yes
S2 C4 C3 129.1(4) 1_555 1_555 yes
SE1 C5 SE2 115.1(2) 1_555 1_555 yes
SE1 C5 C6 122.0(4) 1_555 1_555 yes
SE2 C5 C6 122.9(4) 1_555 1_555 yes
SE3 C6 SE4 114.4(2) 1_555 1_555 yes
SE3 C6 C5 121.4(4) 1_555 1_555 yes
SE4 C6 C5 124.1(4) 1_555 1_555 yes
SE3 C7 C8 120.6(4) 1_555 1_555 yes
SE4 C8 C7 119.6(4) 1_555 1_555 yes

loop_
_geom_bond_atom_site_label_1
_geom_bond_atom_site_label_2
_geom_bond_distance
_geom_bond_site_symmetry_2
_geom_bond_publ_flag
SE1 C3 1.895(5) . yes
SE1 C5 1.881(5) . yes
SE2 C4 1.908(5) . yes
SE2 C5 1.875(5) . yes
SE3 C6 1.895(5) . yes
SE3 C7 1.861(6) . yes
SE4 C6 1.885(5) . yes
SE4 C8 1.869(6) . yes
FE1 CL1 2.197(3) . yes
FE1 CL2 2.187(3) . yes
FE1 CL3 2.188(2) . yes
FE1 CL3 2.188(2) 4_565 yes
S1 C1 1.804(6) . yes
S1 C3 1.733(5) . yes
S2 C2 1.803(6) . yes
S2 C4 1.734(5) . yes
C1 C2 1.502(9) . yes
C3 C4 1.342(7) . yes
C5 C6 1.343(7) . yes
C7 C8 1.309(9) . yes

loop_
_geom_contact_atom_site_label_1
_geom_contact_atom_site_label_2
_geom_contact_distance
_geom_contact_site_symmetry_2
SE1 S2 3.536(2) 1_554
CL2 S1 3.542(2) 2_555
CL2 S1 3.542(2) 3_565
CL3 C8 3.570(7) 1_554
CL3 C2 3.580(6) 3_666
S1 S2 3.583(2) 1_554
C5 C5 3.60(1) 3_666
